data_4110648
loop_
_publ_author_name
'Z. Jane Li'
'Yuriy Abramov'
'Jon Bordner'
'Jason Leonard'
'Ales Medek'
'Andrew V. Trask'

_publ_section_title
;
 Solid-State Acid-Base Interactions in Complexes of Heterocyclic Bases
 with Dicarboxylic Acids: Crystallography, Hydrogen Bond Analysis, and 15N
 NMR Spectroscopy
;
_journal_name_full 'Journal of the American Chemical Society'
_journal_page_first 8199
_journal_page_last 8210
_journal_paper_doi 10.1021/ja0541332
_journal_volume 128
_journal_year 2006
_chemical_formula_sum 'C27 H27 N5 O3'
_chemical_formula_weight 469.54
_chemical_name_systematic
; 
 ? 
;
_space_group_IT_number 14
_symmetry_cell_setting monoclinic
_symmetry_space_group_name_Hall '-P 2yn'
_symmetry_space_group_name_H-M 'P 1 21/n 1'
_atom_sites_solution_hydrogens geom
_atom_sites_solution_primary direct
_atom_sites_solution_secondary difmap
_audit_creation_method SHELXL-97
_cell_angle_alpha 90.00
_cell_angle_beta 92.970(10)
_cell_angle_gamma 90.00
_cell_formula_units_Z 4
_cell_length_a 9.4560(10)
_cell_length_b 9.2370(10)
_cell_length_c 27.947(2)
_cell_measurement_reflns_used 36
_cell_measurement_temperature 293(2)
_cell_measurement_theta_max 54.496
_cell_measurement_theta_min 6.337
_cell_volume 2437.8(4)
_computing_cell_refinement 'Bruker XSCANS'
_computing_data_collection 'Bruker XSCANS'
_computing_data_reduction 'Bruker XSCANS'
_computing_molecular_graphics 'Bruker SHELXTL'
_computing_publication_material 'Bruker SHELXTL'
_computing_structure_refinement 'SHELXL-97 (Sheldrick, 1997)'
_computing_structure_solution 'SHELXS-97 (Sheldrick, 1990)'
_diffrn_ambient_temperature 293(2)
_diffrn_measured_fraction_theta_full 1.000
_diffrn_measured_fraction_theta_max 1.000
_diffrn_measurement_device_type 'Bruker P4'
_diffrn_measurement_method 'theta and 2theta scans'
_diffrn_radiation_monochromator graphite
_diffrn_radiation_source 'fine-focus sealed tube'
_diffrn_radiation_type CuK\a
_diffrn_radiation_wavelength 1.54178
_diffrn_reflns_av_R_equivalents 0.0417
_diffrn_reflns_av_sigmaI/netI 0.1064
_diffrn_reflns_limit_h_max 0
_diffrn_reflns_limit_h_min -9
_diffrn_reflns_limit_k_max 0
_diffrn_reflns_limit_k_min -9
_diffrn_reflns_limit_l_max 27
_diffrn_reflns_limit_l_min -27
_diffrn_reflns_number 2698
_diffrn_reflns_theta_full 50.00
_diffrn_reflns_theta_max 50.00
_diffrn_reflns_theta_min 3.17
_diffrn_standards_interval_count 97
_diffrn_standards_number 3
_exptl_absorpt_coefficient_mu 0.693
_exptl_crystal_colour COLORLESS
_exptl_crystal_density_diffrn 1.279
_exptl_crystal_description NEEDLES
_exptl_crystal_F_000 992
_exptl_crystal_size_max 0.24
_exptl_crystal_size_mid 0.08
_exptl_crystal_size_min 0.06
_refine_diff_density_max 0.234
_refine_diff_density_min -0.226
_refine_diff_density_rms 0.053
_refine_ls_extinction_method none
_refine_ls_goodness_of_fit_ref 0.962
_refine_ls_hydrogen_treatment mixed
_refine_ls_matrix_type full
_refine_ls_number_parameters 322
_refine_ls_number_reflns 2503
_refine_ls_number_restraints 0
_refine_ls_restrained_S_all 0.962
_refine_ls_R_factor_all 0.1471
_refine_ls_R_factor_gt 0.0665
_refine_ls_shift/su_max 0.005
_refine_ls_shift/su_mean 0.000
_refine_ls_structure_factor_coef Fsqd
_refine_ls_weighting_details 'calc w=1/[\s^2^(Fo^2^)+(0.0961P)^2^+0.0000P] where P=(Fo^2^+2Fc^2^)/3'
_refine_ls_weighting_scheme calc
_refine_ls_wR_factor_gt 0.1462
_refine_ls_wR_factor_ref 0.1924
_reflns_number_gt 1345
_reflns_number_total 2503
_reflns_threshold_expression >2sigma(I)
_cod_data_source_file ja0541332si20050622_023328.cif
_cod_data_source_block f693
_cod_database_code 4110648

loop_
_symmetry_equiv_pos_as_xyz
'x, y, z'
'-x+1/2, y+1/2, -z+1/2'
'-x, -y, -z'
'x-1/2, -y-1/2, z-1/2'

loop_
_atom_site_label
_atom_site_type_symbol
_atom_site_fract_x
_atom_site_fract_y
_atom_site_fract_z
_atom_site_U_iso_or_equiv
_atom_site_adp_type
_atom_site_occupancy
_atom_site_symmetry_multiplicity
_atom_site_calc_flag
_atom_site_refinement_flags
N1 N 0.2578(5) 0.0714(6) -0.03135(19) 0.0503(15) Uani 1 1 d .
C2 C 0.3207(7) 0.1284(8) 0.0066(3) 0.055(2) Uani 1 1 d .
H2A H 0.4147 0.1009 0.0122 0.080 Uiso 1 1 calc R
N3 N 0.2710(5) 0.2215(6) 0.03928(18) 0.0483(15) Uani 1 1 d .
C4 C 0.1379(6) 0.2623(6) 0.0324(2) 0.0359(16) Uani 1 1 d .
C5 C 0.0528(6) 0.2154(6) -0.0090(2) 0.0390(17) Uani 1 1 d .
C6 C 0.1183(7) 0.1171(7) -0.0393(2) 0.0427(17) Uani 1 1 d .
C7 C 0.0402(7) 0.0597(8) -0.0790(2) 0.056(2) Uani 1 1 d .
H7A H 0.0828 -0.0043 -0.0995 0.080 Uiso 1 1 calc R
C8 C -0.0970(7) 0.0978(7) -0.0874(2) 0.0485(19) Uani 1 1 d .
H8A H -0.1485 0.0555 -0.1130 0.080 Uiso 1 1 calc R
C9 C -0.1640(6) 0.1984(7) -0.0589(2) 0.0393(17) Uani 1 1 d .
C10 C -0.0884(6) 0.2566(6) -0.0197(2) 0.0373(17) Uani 1 1 d .
H10A H -0.1314 0.3235 -0.0003 0.080 Uiso 1 1 calc R
N11 N 0.0798(5) 0.3505(6) 0.06447(18) 0.0428(15) Uani 1 1 d .
H11A H -0.012(7) 0.385(7) 0.059(2) 0.080 Uiso 1 1 d .
C12 C 0.1374(6) 0.3966(7) 0.1101(2) 0.0402(17) Uani 1 1 d .
C13 C 0.0680(6) 0.5096(7) 0.1322(2) 0.0479(18) Uani 1 1 d .
H13A H -0.0111 0.5517 0.1167 0.080 Uiso 1 1 calc R
C14 C 0.1153(7) 0.5603(7) 0.1771(2) 0.0496(19) Uani 1 1 d .
C15 C 0.2323(7) 0.4940(8) 0.1993(2) 0.0518(19) Uani 1 1 d .
C16 C 0.2995(7) 0.3827(8) 0.1781(2) 0.055(2) Uani 1 1 d .
H16A H 0.3778 0.3403 0.1940 0.080 Uiso 1 1 calc R
C17 C 0.2539(6) 0.3311(8) 0.1333(2) 0.0501(19) Uani 1 1 d .
H17A H 0.3002 0.2546 0.1191 0.080 Uiso 1 1 calc R
O18 O 0.2799(5) 0.5411(6) 0.24496(15) 0.0672(15) Uani 1 1 d .
C19 C 0.4008(7) 0.6251(8) 0.2472(2) 0.0502(19) Uani 1 1 d .
C20 C 0.4676(7) 0.6418(8) 0.2917(2) 0.057(2) Uani 1 1 d .
H20A H 0.4301 0.5933 0.3173 0.080 Uiso 1 1 calc R
N21 N 0.5829(6) 0.7228(7) 0.3006(2) 0.0617(17) Uani 1 1 d .
C22 C 0.6351(7) 0.7894(8) 0.2635(3) 0.057(2) Uani 1 1 d .
C23 C 0.5779(8) 0.7752(9) 0.2175(3) 0.078(3) Uani 1 1 d .
H23A H 0.6193 0.8215 0.1922 0.080 Uiso 1 1 calc R
C24 C 0.4594(8) 0.6922(9) 0.2094(3) 0.074(2) Uani 1 1 d .
H24A H 0.4192 0.6816 0.1786 0.080 Uiso 1 1 calc R
C25 C -0.3126(7) 0.2396(7) -0.0703(2) 0.0508(19) Uani 1 1 d .
H25A H -0.3637 0.1803 -0.0919 0.080 Uiso 1 1 calc R
C26 C -0.3803(6) 0.3505(8) -0.0535(2) 0.0463(18) Uani 1 1 d .
H26A H -0.3296 0.4147 -0.0335 0.080 Uiso 1 1 calc R
C27 C -0.5336(7) 0.3803(7) -0.0642(3) 0.061(2) Uani 1 1 d .
H27A H -0.5702 0.3127 -0.0884 0.080 Uiso 1 1 calc R
H27B H -0.5849 0.3650 -0.0355 0.080 Uiso 1 1 calc R
N28 N -0.5581(6) 0.5267(6) -0.0811(2) 0.0534(18) Uani 1 1 d .
H28 H -0.499(7) 0.576(8) -0.090(3) 0.080 Uiso 1 1 d .
C29 C -0.6832(7) 0.5912(7) -0.0775(2) 0.0420(17) Uani 1 1 d .
O30 O -0.7852(4) 0.5308(5) -0.06040(15) 0.0525(13) Uani 1 1 d .
C31 C -0.6967(7) 0.7432(7) -0.0956(2) 0.054(2) Uani 1 1 d .
H31A H -0.7792 0.7513 -0.1176 0.080 Uiso 1 1 calc R
H31B H -0.7090 0.8086 -0.0690 0.080 Uiso 1 1 calc R
O32 O -0.5724(5) 0.7825(5) -0.11972(18) 0.0718(15) Uani 1 1 d .
C33 C -0.5773(8) 0.9234(8) -0.1375(3) 0.081(3) Uani 1 1 d .
H33A H -0.4920 0.9435 -0.1535 0.080 Uiso 1 1 calc R
H33B H -0.5860 0.9903 -0.1116 0.080 Uiso 1 1 calc R
H33C H -0.6574 0.9335 -0.1599 0.080 Uiso 1 1 calc R
C34 C 0.0368(8) 0.6816(8) 0.2005(2) 0.077(2) Uani 1 1 d .
H34A H -0.0407 0.7128 0.1795 0.080 Uiso 1 1 calc R
H34B H 0.1002 0.7612 0.2070 0.080 Uiso 1 1 calc R
H34C H 0.0011 0.6476 0.2301 0.080 Uiso 1 1 calc R
C35 C 0.7623(8) 0.8853(9) 0.2740(3) 0.093(3) Uani 1 1 d .
H35A H 0.7881 0.8821 0.3077 0.080 Uiso 1 1 calc R
H35B H 0.7395 0.9830 0.2648 0.080 Uiso 1 1 calc R
H35C H 0.8401 0.8516 0.2563 0.080 Uiso 1 1 calc R

loop_
_atom_site_aniso_label
_atom_site_aniso_U_11
_atom_site_aniso_U_22
_atom_site_aniso_U_33
_atom_site_aniso_U_23
_atom_site_aniso_U_13
_atom_site_aniso_U_12
N1 0.039(3) 0.053(4) 0.059(4) -0.001(3) 0.002(3) 0.011(3)
C2 0.036(4) 0.063(5) 0.067(5) 0.004(5) 0.000(4) 0.008(4)
N3 0.027(3) 0.060(4) 0.057(4) -0.003(3) 0.000(3) 0.007(3)
C4 0.034(4) 0.036(4) 0.037(4) 0.000(3) 0.002(3) 0.005(3)
C5 0.037(4) 0.030(4) 0.051(4) 0.001(3) 0.013(3) 0.004(3)
C6 0.043(4) 0.043(4) 0.042(4) 0.003(4) 0.002(3) 0.013(4)
C7 0.050(4) 0.058(5) 0.061(5) -0.012(4) 0.003(4) 0.023(4)
C8 0.053(5) 0.035(4) 0.056(4) -0.013(4) -0.011(4) 0.012(4)
C9 0.041(4) 0.035(4) 0.042(4) 0.001(3) -0.002(3) 0.005(3)
C10 0.033(4) 0.043(4) 0.037(4) 0.002(3) 0.007(3) 0.008(3)
N11 0.028(3) 0.060(4) 0.039(3) -0.009(3) -0.005(3) 0.005(3)
C12 0.024(3) 0.051(5) 0.045(4) 0.001(4) -0.001(3) -0.003(3)
C13 0.031(4) 0.059(5) 0.054(5) -0.003(4) 0.001(3) -0.002(4)
C14 0.048(4) 0.056(5) 0.044(4) -0.006(4) 0.006(4) -0.007(4)
C15 0.040(4) 0.074(5) 0.041(5) 0.001(4) -0.002(4) -0.016(4)
C16 0.039(4) 0.078(6) 0.048(5) 0.006(4) -0.004(4) 0.006(4)
C17 0.037(4) 0.058(5) 0.056(5) 0.001(4) 0.006(4) 0.008(4)
O18 0.055(3) 0.103(4) 0.043(3) -0.005(3) -0.006(2) -0.023(3)
C19 0.039(4) 0.059(5) 0.051(5) -0.008(4) -0.010(4) 0.003(4)
C20 0.049(4) 0.074(5) 0.048(5) -0.007(4) -0.002(4) 0.001(4)
N21 0.051(4) 0.077(5) 0.057(4) -0.010(4) -0.002(3) -0.003(4)
C22 0.049(5) 0.040(5) 0.081(6) -0.002(4) -0.015(4) 0.003(4)
C23 0.083(6) 0.076(6) 0.071(6) 0.028(5) -0.027(5) -0.029(5)
C24 0.074(5) 0.096(6) 0.048(5) 0.015(5) -0.018(4) -0.018(5)
C25 0.048(4) 0.045(5) 0.058(5) -0.001(4) -0.010(4) 0.008(4)
C26 0.041(4) 0.052(5) 0.045(4) 0.004(4) -0.003(3) 0.012(4)
C27 0.046(4) 0.050(5) 0.087(6) 0.025(4) 0.007(4) 0.011(4)
N28 0.037(4) 0.048(4) 0.076(4) 0.024(3) 0.011(3) 0.015(3)
C29 0.031(4) 0.054(5) 0.041(4) -0.007(4) -0.006(3) 0.017(4)
O30 0.032(3) 0.062(3) 0.063(3) -0.003(3) 0.003(2) 0.003(2)
C31 0.037(4) 0.056(5) 0.067(5) 0.001(4) 0.001(4) 0.013(4)
O32 0.050(3) 0.061(3) 0.106(4) 0.033(3) 0.016(3) 0.019(3)
C33 0.066(5) 0.060(6) 0.116(7) 0.015(5) 0.002(5) -0.001(4)
C34 0.088(6) 0.082(6) 0.058(5) -0.027(5) -0.008(4) 0.000(5)
C35 0.073(6) 0.081(7) 0.124(8) -0.003(6) -0.014(5) -0.018(5)

loop_
_atom_type_symbol
_atom_type_description
_atom_type_scat_dispersion_real
_atom_type_scat_dispersion_imag
_atom_type_scat_source
C C 0.0181 0.0091 'International Tables Vol C Tables 4.2.6.8 and 6.1.1.4'
H H 0.0000 0.0000 'International Tables Vol C Tables 4.2.6.8 and 6.1.1.4'
N N 0.0311 0.0180 'International Tables Vol C Tables 4.2.6.8 and 6.1.1.4'
O O 0.0492 0.0322 'International Tables Vol C Tables 4.2.6.8 and 6.1.1.4'

loop_
_geom_angle_atom_site_label_1
_geom_angle_atom_site_label_2
_geom_angle_atom_site_label_3
_geom_angle
C2 N1 C6 113.4(6)
N1 C2 N3 130.3(6)
C4 N3 C2 116.4(5)
N3 C4 N11 119.6(6)
N3 C4 C5 121.3(6)
N11 C4 C5 119.1(5)
C10 C5 C6 119.4(6)
C10 C5 C4 125.0(6)
C6 C5 C4 115.6(6)
N1 C6 C7 117.8(6)
N1 C6 C5 122.9(6)
C7 C6 C5 119.3(6)
C8 C7 C6 119.9(6)
C7 C8 C9 122.2(6)
C10 C9 C8 118.6(6)
C10 C9 C25 121.2(6)
C8 C9 C25 120.2(6)
C9 C10 C5 120.5(6)
C4 N11 C12 128.7(5)
C17 C12 C13 120.1(6)
C17 C12 N11 123.0(6)
C13 C12 N11 116.9(5)
C14 C13 C12 121.0(6)
C13 C14 C15 117.9(6)
C13 C14 C34 119.9(6)
C15 C14 C34 122.2(6)
C16 C15 C14 121.4(6)
C16 C15 O18 119.8(6)
C14 C15 O18 118.8(7)
C15 C16 C17 121.5(6)
C16 C17 C12 118.3(6)
C19 O18 C15 116.2(5)
C24 C19 O18 126.1(6)
C24 C19 C20 117.5(7)
O18 C19 C20 116.4(6)
N21 C20 C19 124.4(7)
C22 N21 C20 116.5(6)
N21 C22 C23 123.0(7)
N21 C22 C35 116.4(7)
C23 C22 C35 120.6(8)
C24 C23 C22 119.2(7)
C23 C24 C19 119.3(7)
C26 C25 C9 127.0(6)
C25 C26 C27 124.1(6)
N28 C27 C26 112.1(5)
C29 N28 C27 121.3(6)
O30 C29 N28 122.9(6)
O30 C29 C31 120.1(6)
N28 C29 C31 117.0(6)
O32 C31 C29 109.8(5)
C33 O32 C31 113.1(5)

loop_
_geom_bond_atom_site_label_1
_geom_bond_atom_site_label_2
_geom_bond_distance
N1 C2 1.300(8)
N1 C6 1.392(7)
C2 N3 1.357(8)
N3 C4 1.319(7)
C4 N11 1.349(7)
C4 C5 1.442(8)
C5 C10 1.405(7)
C5 C6 1.406(8)
C6 C7 1.406(8)
C7 C8 1.353(8)
C8 C9 1.397(8)
C9 C10 1.385(7)
C9 C25 1.475(8)
N11 C12 1.426(7)
C12 C17 1.388(8)
C12 C13 1.393(8)
C13 C14 1.391(8)
C14 C15 1.384(9)
C14 C34 1.512(9)
C15 C16 1.360(9)
C15 O18 1.401(7)
C16 C17 1.387(8)
O18 C19 1.380(8)
C19 C24 1.366(9)
C19 C20 1.374(8)
C20 N21 1.335(8)
N21 C22 1.325(8)
C22 C23 1.374(9)
C22 C35 1.510(9)
C23 C24 1.367(9)
C25 C26 1.308(8)
C26 C27 1.491(8)
C27 N28 1.447(8)
N28 C29 1.333(8)
C29 O30 1.232(7)
C29 C31 1.496(9)
C31 O32 1.431(7)
O32 C33 1.394(8)

loop_
_cod_related_entry_id
_cod_related_entry_database
_cod_related_entry_code
1 ChemSpider 8050601
